data_8101472
loop_
_publ_author_name
'Ullmann, Astrid'
'Zahn, Gernot'
'Schnaubelt, J\"urgen'
'Reissig, Hans-Ulrich'

_publ_section_title
;
Crystal structure of trimethyl 3-methyl-4-oxo-(E)-8-cyclodecene-1,
1,6-tricarboxylate, C17H24O7
;
_journal_issue 2
_journal_name_full 'Zeitschrift f\"ur Kristallographie - New Crystal Structures'
_journal_page_first 221
_journal_page_last 223
_journal_volume 214
_journal_year 1999
_chemical_formula_iupac 'C17 H24 O7'
_chemical_formula_moiety 'C17 H24 O7'
_chemical_formula_sum 'C17 H24 O7'
_chemical_formula_weight 340.36
_space_group_IT_number 2
_symmetry_cell_setting triclinic
_symmetry_space_group_name_Hall '-P 1'
_symmetry_space_group_name_H-M 'P -1'
_cell_angle_alpha 107.160(5)
_cell_angle_beta 99.995(5)
_cell_angle_gamma 97.512(5)
_cell_formula_units_Z 4
_cell_length_a 7.8574(6)
_cell_length_b 14.7910(11)
_cell_length_c 16.8742(15)
_cell_measurement_temperature 298(2)
_cell_volume 1810.5(3)
_exptl_crystal_density_diffrn 1.249
_refine_diff_density_rms 0.032
_refine_ls_R_factor_obs 0.0494
_refine_ls_wR_factor_obs 0.0948
_cod_depositor_comments
;
 Replacing the '_geom_contact_publ_flag' data name with the
 '_geom_hbond_publ_flag' since all other data items in the
 loop belong to the '_geom_hbond' category.

 Antanas Vaitkus,
 2017-03-05

The following automatic conversions were performed:
data name '_geom_bond_atom_site_label_D' replaced with
'_geom_hbond_atom_site_label_D' as specified in the replacement file
'/home/antanas/src/cod-tools/trunk/data/replacement-values/replacement_tags.lst'.

data
name '_geom_bond_atom_site_label_H' replaced with
'_geom_hbond_atom_site_label_H' as specified in the replacement file
'/home/antanas/src/cod-tools/trunk/data/replacement-values/replacement_tags.lst'.

data
name '_geom_bond_atom_site_label_A' replaced with
'_geom_hbond_atom_site_label_A' as specified in the replacement file
'/home/antanas/src/cod-tools/trunk/data/replacement-values/replacement_tags.lst'.

data
name '_geom_contact_distance_HA' replaced with
'_geom_hbond_distance_HA' as specified in the replacement file
'/home/antanas/src/cod-tools/trunk/data/replacement-values/replacement_tags.lst'.

data
name '_geom_angle_DHA' replaced with '_geom_hbond_angle_DHA' as
specified in the replacement file
'/home/antanas/src/cod-tools/trunk/data/replacement-values/replacement_tags.lst'.

data
name '_geom_contact_site_symmetry_A' replaced with
'_geom_hbond_site_symmetry_A' as specified in the replacement file
'/home/antanas/src/cod-tools/trunk/data/replacement-values/replacement_tags.lst'.

Automatic conversion script
Id: cif_correct_tags 5005 2017-03-03 11:38:54Z antanas 
;
_cod_database_code 8101472

loop_
_symmetry_equiv_pos_as_xyz
'x, y, z'
'-x, -y, -z'

loop_
_atom_site_aniso_label
_atom_site_aniso_U_11
_atom_site_aniso_U_22
_atom_site_aniso_U_33
_atom_site_aniso_U_23
_atom_site_aniso_U_13
_atom_site_aniso_U_12
O1 0.0596(11) 0.0803(12) 0.0603(11) 0.0221(10) -0.0030(9) 0.0209(9)
O2 0.0601(11) 0.0699(11) 0.0591(11) 0.0246(9) 0.0064(8) 0.0254(9)
O3 0.0718(12) 0.0675(12) 0.0558(11) 0.0065(9) 0.0042(9) 0.0252(9)
O4 0.0698(13) 0.173(2) 0.0858(14) 0.085(2) 0.0109(11) 0.0317(13)
O5 0.0544(11) 0.0894(13) 0.0646(11) 0.0396(10) 0.0099(9) 0.0114(9)
O6 0.0817(15) 0.111(2) 0.153(2) 0.078(2) 0.0050(14) 0.0322(13)
O7 0.0537(11) 0.0894(13) 0.0984(14) 0.0502(11) 0.0140(10) 0.0206(10)
C1 0.0447(14) 0.061(2) 0.0490(14) 0.0110(12) 0.0087(12) 0.0253(12)
C2 0.0452(13) 0.0598(15) 0.0484(14) 0.0134(12) 0.0071(11) 0.0206(12)
C3 0.066(2) 0.074(2) 0.062(2) 0.002(2) 0.018(2) 0.017(2)
C4 0.0476(14) 0.069(2) 0.059(2) 0.0216(14) 0.0080(13) 0.0217(12)
C5 0.0459(13) 0.062(2) 0.0445(13) 0.0165(12) 0.0087(11) 0.0186(12)
C6 0.0428(14) 0.058(2) 0.0491(14) 0.0162(13) 0.0147(11) 0.0130(12)
C7 0.108(3) 0.096(3) 0.051(2) -0.005(2) -0.008(2) 0.021(2)
C8 0.054(2) 0.077(2) 0.0496(15) 0.0210(14) 0.0111(13) 0.0249(14)
C9 0.074(2) 0.091(2) 0.070(2) 0.036(2) 0.021(2) 0.002(2)
C10 0.050(2) 0.079(2) 0.050(2) 0.0053(14) 0.0078(13) 0.0201(14)
C11 0.052(2) 0.057(2) 0.064(2) 0.0030(14) 0.0097(14) 0.0212(13)
C12 0.057(2) 0.068(2) 0.066(2) -0.0067(15) 0.0144(15) 0.0217(15)
C13 0.057(2) 0.057(2) 0.099(2) -0.002(2) 0.012(2) 0.0136(14)
C14 0.0466(14) 0.059(2) 0.059(2) 0.0091(13) 0.0008(12) 0.0117(12)
C15 0.056(2) 0.066(2) 0.068(2) 0.0194(15) -0.0030(14) 0.0158(14)
C16 0.077(2) 0.114(3) 0.139(3) 0.077(3) 0.033(2) 0.012(2)
C17 0.0486(15) 0.064(2) 0.0550(15) 0.0135(13) 0.0055(13) 0.0184(12)
O8 0.0542(10) 0.0768(12) 0.0585(11) 0.0242(9) -0.0050(9) 0.0109(9)
O9 0.0621(11) 0.0632(11) 0.0627(11) 0.0143(9) -0.0107(9) 0.0096(9)
O10 0.0751(12) 0.0518(11) 0.0646(11) 0.0236(9) 0.0093(9) 0.0081(9)
O11 0.0903(15) 0.151(2) 0.0499(12) -0.0094(12) -0.0072(11) 0.0505(14)
O12 0.0532(11) 0.0988(14) 0.0510(10) 0.0049(9) 0.0154(9) 0.0138(10)
O13A 0.071(3) 0.148(6) 0.093(3) -0.042(4) -0.008(3) 0.033(3)
O14A 0.045(2) 0.072(4) 0.073(4) 0.018(2) 0.018(2) 0.013(2)
C32A 0.056(6) 0.088(6) 0.046(5) 0.015(4) 0.006(4) 0.037(5)
O13B 0.105(5) 0.144(7) 0.045(3) 0.017(3) 0.009(3) 0.071(5)
O14B 0.115(9) 0.085(7) 0.080(4) 0.048(4) 0.048(5) 0.061(5)
C32B 0.055(8) 0.069(6) 0.076(11) 0.008(5) -0.011(6) 0.018(4)
C18 0.0318(12) 0.070(2) 0.058(2) 0.0273(14) 0.0051(12) 0.0018(12)
C19 0.0349(13) 0.068(2) 0.059(2) 0.0268(13) 0.0043(12) 0.0057(12)
C20 0.068(2) 0.086(2) 0.107(3) 0.053(2) 0.027(2) 0.014(2)
C21 0.0475(15) 0.059(2) 0.061(2) 0.0142(13) -0.0002(12) 0.0045(12)
C22 0.0414(13) 0.0438(13) 0.0438(13) 0.0101(11) 0.0043(10) 0.0054(10)
C23 0.0475(14) 0.0470(15) 0.0491(14) 0.0112(12) 0.0146(12) 0.0133(12)
C24 0.112(3) 0.077(2) 0.076(2) 0.044(2) 0.030(2) 0.037(2)
C25 0.056(2) 0.0528(15) 0.048(2) 0.0078(12) 0.0035(13) 0.0109(12)
C26 0.084(2) 0.116(3) 0.061(2) 0.002(2) 0.034(2) 0.018(2)
C27 0.0478(15) 0.0513(14) 0.0504(14) 0.0175(12) 0.0087(11) 0.0082(11)
C28 0.0467(14) 0.0473(14) 0.0475(15) 0.0146(11) 0.0047(11) 0.0045(11)
C29 0.0503(14) 0.0489(14) 0.055(2) 0.0225(12) 0.0101(12) 0.0058(12)
C30 0.067(2) 0.054(2) 0.067(2) 0.0185(14) 0.0128(14) 0.0186(13)
C31 0.056(2) 0.079(2) 0.0474(15) 0.0196(13) 0.0075(12) 0.0322(14)
C33 0.126(3) 0.128(3) 0.099(2) 0.025(2) 0.043(2) 0.084(2)
C34 0.0450(15) 0.088(2) 0.056(2) 0.0309(15) 0.0125(12) 0.0176(13)

loop_
_atom_site_label
_atom_site_type_symbol
_atom_site_fract_x
_atom_site_fract_y
_atom_site_fract_z
_atom_site_U_iso_or_equiv
_atom_site_thermal_displace_type
_atom_site_occupancy
_atom_site_calc_flag
_atom_site_refinement_flags
_atom_site_disorder_group
O1 O 0.6505(2) 0.81502(12) 0.18721(11) 0.0683(5) Uani 1 d . .
O2 O -0.0726(2) 0.76471(12) 0.02533(10) 0.0619(5) Uani 1 d . .
O3 O 0.0139(2) 0.62319(12) -0.01058(10) 0.0683(5) Uani 1 d . .
O4 O 0.1096(2) 0.6400(2) 0.23083(13) 0.0999(7) Uani 1 d . .
O5 O -0.1357(2) 0.64166(13) 0.14495(10) 0.0669(5) Uani 1 d . .
O6 O 0.7238(3) 1.1272(2) 0.0967(2) 0.1089(8) Uani 1 d . .
O7 O 0.9443(2) 1.05736(13) 0.13269(12) 0.0758(5) Uani 1 d . .
C1 C 0.5670(3) 0.8185(2) 0.12096(15) 0.0519(6) Uani 1 d . .
C2 C 0.4082(3) 0.7410(2) 0.06828(14) 0.0515(6) Uani 1 d . .
H2 H 0.3275(3) 0.7705(2) 0.03713(14) 0.059(7) Uiso 1 calc R .
C3 C 0.4736(4) 0.6652(2) 0.0031(2) 0.0713(8) Uani 1 d . .
H3A H 0.3760(4) 0.6149(2) -0.0314(2) 0.085(9) Uiso 1 calc R .
H3B H 0.5589(4) 0.6383(2) 0.0324(2) 0.093(10) Uiso 1 calc R .
H3C H 0.5269(4) 0.6949(2) -0.0324(2) 0.089(10) Uiso 1 calc R .
C4 C 0.3079(3) 0.6966(2) 0.1223(2) 0.0576(6) Uani 1 d . .
H4A H 0.3822(3) 0.7143(2) 0.1789(2) 0.060(7) Uiso 1 calc R .
H4B H 0.2880(3) 0.6269(2) 0.0978(2) 0.063(7) Uiso 1 calc R .
C5 C 0.1290(3) 0.7264(2) 0.13065(14) 0.0505(6) Uani 1 d . .
C6 C 0.0116(3) 0.7092(2) 0.04371(14) 0.0492(6) Uani 1 d . .
C7 C -0.0981(5) 0.5988(3) -0.0947(2) 0.0949(10) Uani 1 d . .
H7A H -0.0896(24) 0.5356(7) -0.1286(5) 0.142(14) Uiso 1 calc R .
H7B H -0.0610(20) 0.6450(10) -0.1210(6) 0.149(17) Uiso 1 calc R .
H7C H -0.2180(7) 0.5998(16) -0.0900(2) 0.181(20) Uiso 1 calc R .
C8 C 0.0368(3) 0.6645(2) 0.1747(2) 0.0590(7) Uani 1 d . .
C9 C -0.2397(4) 0.5916(2) 0.1874(2) 0.0768(8) Uani 1 d . .
H9A H -0.3572(9) 0.5672(15) 0.1531(7) 0.149(15) Uiso 1 calc R .
H9B H -0.2435(25) 0.6354(5) 0.2416(7) 0.135(14) Uiso 1 calc R .
H9C H -0.1877(18) 0.5389(10) 0.1956(13) 0.189(19) Uiso 1 calc R .
C10 C 0.1463(3) 0.8321(2) 0.18768(15) 0.0628(7) Uani 1 d . .
H10A H 0.0289(3) 0.8452(2) 0.18913(15) 0.073(8) Uiso 1 calc R .
H10B H 0.2044(3) 0.8384(2) 0.24521(15) 0.062(7) Uiso 1 calc R .
C11 C 0.2448(3) 0.9067(2) 0.1609(2) 0.0611(7) Uani 1 d . .
H11 H 0.1956(3) 0.9135(2) 0.1092(2) 0.076(9) Uiso 1 calc R .
C12 C 0.3963(3) 0.9640(2) 0.2044(2) 0.0690(8) Uani 1 d . .
H12 H 0.4400(3) 0.9616(2) 0.2584(2) 0.078(9) Uiso 1 calc R .
C13 C 0.5033(3) 1.0324(2) 0.1743(2) 0.0780(8) Uani 1 d . .
H13A H 0.5356(3) 1.0952(2) 0.2180(2) 0.096(9) Uiso 1 calc R .
H13B H 0.4332(3) 1.0392(2) 0.1239(2) 0.098(10) Uiso 1 calc R .
C14 C 0.6709(3) 0.9974(2) 0.1535(2) 0.0585(7) Uani 1 d . .
H14 H 0.7419(3) 0.9931(2) 0.2057(2) 0.059(7) Uiso 1 calc R .
C15 C 0.7776(3) 1.0677(2) 0.1244(2) 0.0655(7) Uani 1 d . .
C16 C 1.0607(5) 1.1202(3) 0.1050(3) 0.1013(11) Uani 1 d . .
H16A H 1.1761(10) 1.1047(13) 0.1124(16) 0.207(21) Uiso 1 calc R .
H16B H 1.0672(26) 1.1861(3) 0.1383(11) 0.149(17) Uiso 1 calc R .
H16C H 1.0158(19) 1.1114(13) 0.0460(5) 0.178(20) Uiso 1 calc R .
C17 C 0.6265(3) 0.8972(2) 0.08634(15) 0.0572(6) Uani 1 d . .
H17A H 0.5340(3) 0.8964(2) 0.03969(15) 0.056(6) Uiso 1 calc R .
H17B H 0.7297(3) 0.8844(2) 0.06391(15) 0.066(7) Uiso 1 calc R .
O8 O -0.5412(2) 0.33562(12) 0.48685(10) 0.0651(5) Uani 1 d . .
O9 O 0.1316(2) 0.26355(12) 0.61351(10) 0.0675(5) Uani 1 d . .
O10 O -0.0479(2) 0.12057(11) 0.55155(10) 0.0640(5) Uani 1 d . .
O11 O -0.1418(3) 0.1604(2) 0.33583(12) 0.1068(8) Uani 1 d . .
O12 O 0.1202(2) 0.17501(13) 0.41518(10) 0.0716(5) Uani 1 d . .
O13A O -0.3797(5) 0.6518(5) 0.7629(3) 0.125(3) Uani 0.583(9) d PG 1
O14A O -0.6527(6) 0.5804(5) 0.6898(5) 0.064(2) Uani 0.583(9) d PG 1
C32A C -0.4782(7) 0.5898(6) 0.7045(3) 0.063(3) Uani 0.583(9) d PG 1
O13B O -0.4620(10) 0.5639(7) 0.7794(3) 0.098(3) Uani 0.417(9) d PG 2
O14B O -0.6160(17) 0.6110(9) 0.6802(7) 0.082(3) Uani 0.417(9) d PG 2
C32B C -0.5046(18) 0.5600(10) 0.7068(3) 0.073(5) Uani 0.417(9) d PG 2
C18 C -0.4607(3) 0.3325(2) 0.5536(2) 0.0534(6) Uani 1 d . .
C19 C -0.3618(3) 0.2514(2) 0.55723(15) 0.0539(6) Uani 1 d . .
H19 H -0.2612(3) 0.2768(2) 0.60617(15) 0.045(6) Uiso 1 calc R .
C20 C -0.4876(4) 0.1728(2) 0.5729(2) 0.0813(9) Uani 1 d . .
H20A H -0.4291(4) 0.1204(2) 0.5756(2) 0.096(10) Uiso 1 calc R .
H20B H -0.5906(4) 0.1498(2) 0.5273(2) 0.110(11) Uiso 1 calc R .
H20C H -0.5213(4) 0.1994(2) 0.6257(2) 0.101(11) Uiso 1 calc R .
C21 C -0.2918(3) 0.2120(2) 0.47717(15) 0.0590(7) Uani 1 d . .
H21A H -0.3507(3) 0.2344(2) 0.43314(15) 0.067(7) Uiso 1 calc R .
H21B H -0.3247(3) 0.1422(2) 0.45753(15) 0.065(7) Uiso 1 calc R .
C22 C -0.0912(3) 0.23956(15) 0.48672(13) 0.0449(5) Uani 1 d . .
C23 C 0.0115(3) 0.2117(2) 0.55850(15) 0.0480(6) Uani 1 d . .
C24 C 0.0469(4) 0.0849(2) 0.6141(2) 0.0809(9) Uani 1 d . .
H24A H -0.0253(12) 0.0285(10) 0.6163(10) 0.142(14) Uiso 1 calc R .
H24B H 0.0751(26) 0.1339(6) 0.6690(3) 0.148(15) Uiso 1 calc R .
H24C H 0.1536(15) 0.0689(15) 0.5984(8) 0.137(14) Uiso 1 calc R .
C25 C -0.0445(3) 0.1862(2) 0.4037(2) 0.0551(6) Uani 1 d . .
C26 C 0.1899(5) 0.1386(3) 0.3401(2) 0.0910(10) Uani 1 d . .
H26A H 0.3052(14) 0.1260(17) 0.3568(2) 0.229(24) Uiso 1 calc R .
H26B H 0.1972(29) 0.1857(7) 0.3115(9) 0.131(15) Uiso 1 calc R .
H26C H 0.1135(18) 0.0800(9) 0.3025(7) 0.151(15) Uiso 1 calc R .
C27 C -0.0258(3) 0.34792(15) 0.50020(14) 0.0500(6) Uani 1 d . .
H27A H 0.1012(3) 0.35951(15) 0.50715(14) 0.057(7) Uiso 1 calc R .
H27B H -0.0758(3) 0.36138(15) 0.44914(14) 0.048(6) Uiso 1 calc R .
C28 C -0.0699(3) 0.4172(2) 0.57450(14) 0.0485(6) Uani 1 d . .
H28 H -0.0207(3) 0.4170(2) 0.62867(14) 0.053(6) Uiso 1 calc R .
C29 C -0.1743(3) 0.4787(2) 0.5680(2) 0.0508(6) Uani 1 d . .
H29 H -0.2143(3) 0.4822(2) 0.5140(2) 0.051(6) Uiso 1 calc R .
C30 C -0.2341(3) 0.5433(2) 0.6396(2) 0.0627(7) Uani 1 d . .
H30A H -0.2148(3) 0.6087(2) 0.6377(2) 0.067(7) Uiso 1 calc R .
H30B H -0.1652(3) 0.5437(2) 0.6934(2) 0.054(6) Uiso 1 calc R .
C31 C -0.4293(3) 0.5097(2) 0.63444(15) 0.0598(7) Uani 1 d . .
H31A H -0.4949(3) 0.5096(2) 0.57942(15) 0.060(7) Uiso 0.583(9) calc PR 1
H31B H -0.4988(3) 0.5125(2) 0.58135(15) 0.060(7) Uiso 0.417(9) calc PR 2
C33 C -0.7088(5) 0.6583(3) 0.7487(2) 0.1125(12) Uani 1 d . .
H33A H -0.8350(5) 0.6485(3) 0.7358(2) 0.195(14) Uiso 0.583(9) calc PR 1
H33B H -0.6608(5) 0.7188(3) 0.7433(2) 0.195(14) Uiso 0.583(9) calc PR 1
H33C H -0.6674(5) 0.6590(3) 0.8059(2) 0.195(14) Uiso 0.583(9) calc PR 1
H33D H -0.7879(5) 0.6942(3) 0.7273(2) 0.195(14) Uiso 0.417(9) calc PR 2
H33E H -0.6230(5) 0.7011(3) 0.7975(2) 0.195(14) Uiso 0.417(9) calc PR 2
H33F H -0.7740(5) 0.6096(3) 0.7647(2) 0.195(14) Uiso 0.417(9) calc PR 2
C34 C -0.4660(3) 0.4064(2) 0.63659(15) 0.0609(7) Uani 1 d . .
H34A H -0.3792(3) 0.4003(2) 0.68218(15) 0.066(7) Uiso 1 calc R .
H34B H -0.5811(3) 0.3934(2) 0.64888(15) 0.090(9) Uiso 1 calc R .

loop_
_geom_bond_atom_site_label_1
_geom_bond_atom_site_label_2
_geom_bond_distance
_geom_bond_site_symmetry_2
_geom_bond_publ_flag
O1 C1 1.213(2) . no
O2 C6 1.196(2) . no
O3 C6 1.334(3) . no
O3 C7 1.449(3) . no
O4 C8 1.192(3) . no
O5 C8 1.321(3) . no
O5 C9 1.444(3) . no
O6 C15 1.202(3) . no
O7 C15 1.327(3) . no
O7 C16 1.449(3) . no
C1 C2 1.517(3) . no
C1 C17 1.507(3) . no
C2 C3 1.533(3) . no
C2 C4 1.533(3) . no
C2 H2 0.98 . no
C3 H3A 0.96 . no
C3 H3B 0.96 . no
C3 H3C 0.96 . no
C4 C5 1.545(3) . no
C4 H4A 0.97 . no
C4 H4B 0.97 . no
C5 C6 1.522(3) . no
C5 C8 1.527(3) . no
C5 C10 1.549(3) . no
C7 H7A 0.96 . no
C7 H7B 0.96 . no
C7 H7C 0.96 . no
C9 H9A 0.96 . no
C9 H9B 0.96 . no
C9 H9C 0.96 . no
C10 C11 1.488(3) . no
C10 H10A 0.97 . no
C10 H10B 0.97 . no
C11 C12 1.319(3) . no
C11 H11 0.93 . no
C12 C13 1.488(4) . no
C12 H12 0.93 . no
C13 C14 1.535(3) . no
C13 H13A 0.97 . no
C13 H13B 0.97 . no
C14 C15 1.498(3) . no
C14 C17 1.529(3) . no
C14 H14 0.98 . no
C16 H16A 0.96 . no
C16 H16B 0.96 . no
C16 H16C 0.96 . no
C17 H17A 0.97 . no
C17 H17B 0.97 . no
O8 C18 1.210(2) . no
O9 C23 1.194(2) . no
O10 C23 1.331(3) . no
O10 C24 1.451(3) . no
O11 C25 1.184(3) . no
O12 C25 1.315(3) . no
O12 C26 1.452(3) . no
O13A C32A 1.19 . no
O14A C32A 1.33 . no
O14A C33 1.456(10) . no
C32A C31 1.549(5) . no
O13B C32B 1.19 . no
O14B C32B 1.33 . no
O14B C33 1.519(14) . no
C32B C31 1.491(7) . no
C18 C19 1.521(3) . no
C18 C34 1.512(3) . no
C19 C20 1.540(3) . no
C19 C21 1.531(3) . no
C19 H19 0.98 . no
C20 H20A 0.96 . no
C20 H20B 0.96 . no
C20 H20C 0.96 . no
C21 C22 1.543(3) . no
C21 H21A 0.97 . no
C21 H21B 0.97 . no
C22 C25 1.524(3) . no
C22 C23 1.527(3) . no
C22 C27 1.554(3) . no
C24 H24A 0.96 . no
C24 H24B 0.96 . no
C24 H24C 0.96 . no
C26 H26A 0.96 . no
C26 H26B 0.96 . no
C26 H26C 0.96 . no
C27 C28 1.493(3) . no
C27 H27A 0.97 . no
C27 H27B 0.97 . no
C28 C29 1.318(3) . no
C28 H28 0.93 . no
C29 C30 1.493(3) . no
C29 H29 0.93 . no
C30 C31 1.528(3) . no
C30 H30A 0.97 . no
C30 H30B 0.97 . no
C31 C34 1.530(3) . no
C31 H31A 0.98 . no
C31 H31B 0.98 . no
C33 H33A 0.96 . no
C33 H33B 0.96 . no
C33 H33C 0.96 . no
C33 H33D 0.96 . no
C33 H33E 0.96 . no
C33 H33F 0.96 . no
C34 H34A 0.97 . no
C34 H34B 0.97 . no

loop_
_geom_hbond_atom_site_label_D
_geom_hbond_atom_site_label_H
_geom_hbond_atom_site_label_A
_geom_hbond_distance_HA
_geom_hbond_angle_DHA
_geom_hbond_site_symmetry_A
_geom_hbond_publ_flag
C7 H7A O4 2.627(4) 172.6(11) 2_565 no
C9 H9B O9 2.396(9) 156.7(18) 2_566 no
C16 H16C O2 2.507(10) 125.3(8) 2_675 no
C17 H17A O6 2.692(3) 173.6(2) 2_675 no
C17 H17B O2 2.522(3) 146.0(2) 1_655 no
C19 H19 O4 2.642(3) 154.5(2) 2_566 no
C34 H34A O4 2.601(3) 164.0(2) 2_566 no
C34 H34B O9 2.620(3) 144.7(2) 1_455 no
